data_4109417
loop_
_publ_author_name
'Margarita G\'omez'
'Margarita Paneque'
'Manuel L. Poveda'
'Eleuterio Alvarez'

_publ_section_title
;
 Transition Metal Migration upon Attempting the Wolff Rearrangement of an
 Ir(III) Five-Membered Metallacycle
;
_journal_name_full 'Journal of the American Chemical Society'
_journal_page_first 6092
_journal_page_last 6093
_journal_paper_doi 10.1021/ja070360n
_journal_volume 129
_journal_year 2007
_chemical_formula_moiety 'C20 H26 B Ir N6 O3'
_chemical_formula_sum 'C20 H26 B Ir N6 O3'
_chemical_formula_weight 601.48
_chemical_name_systematic
; 
 ? 
;
_space_group_IT_number 62
_symmetry_cell_setting orthorhombic
_symmetry_space_group_name_Hall '-P 2ac 2n'
_symmetry_space_group_name_H-M 'P n m a'
_atom_sites_solution_hydrogens geom
_atom_sites_solution_primary direct
_atom_sites_solution_secondary difmap
_audit_creation_method SHELXL-97
_cell_angle_alpha 90.00
_cell_angle_beta 90.00
_cell_angle_gamma 90.00
_cell_formula_units_Z 4
_cell_length_a 20.463(2)
_cell_length_b 13.6577(16)
_cell_length_c 7.9547(9)
_cell_measurement_reflns_used 3114
_cell_measurement_temperature 100(2)
_cell_measurement_theta_max 24.02
_cell_measurement_theta_min 2.75
_cell_volume 2223.2(4)
_computing_cell_refinement 'SAINT+ v. 6.04 (Bruker-AXS, 2001)'
_computing_data_collection 'SMART v. 5.625 (Bruker-AXS, 2001)'
_computing_data_reduction 'SAINT+ v. 6.04 (Bruker-AXS, 2001)'
_computing_molecular_graphics 'xp program, SHELXTL v. 6.10, BRUKER, 2000'
_computing_publication_material 'XCIF program, SHELXTL v.6.10, Bruker 2000'
_computing_structure_refinement 'SHELXL-97 (Sheldrick, 1997)'
_computing_structure_solution 'SHELXS-97 (Sheldrick, 1990)'
_diffrn_ambient_temperature 100(2)
_diffrn_detector_area_resol_mean 8.26
_diffrn_measured_fraction_theta_full 0.980
_diffrn_measured_fraction_theta_max 0.980
_diffrn_measurement_device_type 'Bruker-Nonius X8Apex II CCD area detector'
_diffrn_measurement_method 'phi and omega scans with narrow frames'
_diffrn_radiation_monochromator graphite
_diffrn_radiation_source 'fine-focus sealed tube'
_diffrn_radiation_type MoK\a
_diffrn_radiation_wavelength 0.71073
_diffrn_reflns_av_R_equivalents 0.0583
_diffrn_reflns_av_sigmaI/netI 0.0362
_diffrn_reflns_limit_h_max 20
_diffrn_reflns_limit_h_min -20
_diffrn_reflns_limit_k_max 15
_diffrn_reflns_limit_k_min -16
_diffrn_reflns_limit_l_max 9
_diffrn_reflns_limit_l_min -9
_diffrn_reflns_number 12462
_diffrn_reflns_theta_full 25.06
_diffrn_reflns_theta_max 25.06
_diffrn_reflns_theta_min 1.99
_diffrn_standards_decay_% 0
_exptl_absorpt_coefficient_mu 6.040
_exptl_absorpt_correction_T_max 0.5484
_exptl_absorpt_correction_T_min 0.2947
_exptl_absorpt_correction_type multi-scan
_exptl_absorpt_process_details
; 
 SADABS v. 2.03: Area-Detector Absorption Correction.
 (1997-2001) Bruker-AXS within SAINT+ package, v. 6.04
;
_exptl_crystal_colour colourless
_exptl_crystal_density_diffrn 1.797
_exptl_crystal_description needle
_exptl_crystal_F_000 1176
_exptl_crystal_size_max 0.25
_exptl_crystal_size_mid 0.17
_exptl_crystal_size_min 0.10
_refine_diff_density_max 1.605
_refine_diff_density_min -3.790
_refine_diff_density_rms 0.101
_refine_ls_extinction_method none
_refine_ls_goodness_of_fit_ref 1.067
_refine_ls_hydrogen_treatment constr
_refine_ls_matrix_type full
_refine_ls_number_parameters 185
_refine_ls_number_reflns 1997
_refine_ls_number_restraints 264
_refine_ls_restrained_S_all 1.067
_refine_ls_R_factor_all 0.0820
_refine_ls_R_factor_gt 0.0677
_refine_ls_shift/su_max 0.000
_refine_ls_shift/su_mean 0.000
_refine_ls_structure_factor_coef Fsqd
_refine_ls_weighting_details 'calc w=1/[\s^2^(Fo^2^)+(0.0485P)^2^+0.0000P] where P=(Fo^2^+2Fc^2^)/3'
_refine_ls_weighting_scheme calc
_refine_ls_wR_factor_gt 0.1224
_refine_ls_wR_factor_ref 0.1298
_reflns_number_gt 1639
_reflns_number_total 1997
_reflns_threshold_expression >2sigma(I)
_cod_data_source_file ja070360nsi20070117_122221.cif
_cod_data_source_block 6
_cod_database_code 4109417

loop_
_symmetry_equiv_pos_as_xyz
'x, y, z'
'-x+1/2, -y, z+1/2'
'-x, y+1/2, -z'
'x+1/2, -y+1/2, -z+1/2'
'-x, -y, -z'
'x-1/2, y, -z-1/2'
'x, -y-1/2, z'
'-x-1/2, y-1/2, z-1/2'

loop_
_atom_site_label
_atom_site_type_symbol
_atom_site_fract_x
_atom_site_fract_y
_atom_site_fract_z
_atom_site_U_iso_or_equiv
_atom_site_adp_type
_atom_site_occupancy
_atom_site_symmetry_multiplicity
_atom_site_calc_flag
_atom_site_refinement_flags
_atom_site_disorder_group
Ir1 Ir 0.104391(14) 0.2500 0.13472(3) 0.05734(15) Uani 1 2 d S .
O1 O -0.0021(5) 0.2500 0.3921(16) 0.180(6) Uani 1 2 d S .
N1 N 0.1839(3) 0.2500 -0.0461(6) 0.0509(14) Uani 1 2 d S .
N2 N 0.2448(3) 0.2500 0.0221(6) 0.0364(11) Uani 1 2 d S .
N3 N 0.15915(19) 0.3564(2) 0.2657(4) 0.0430(9) Uani 1 1 d . .
N4 N 0.2255(2) 0.3412(3) 0.2856(4) 0.0424(9) Uani 1 1 d . .
C1 C 0.1817(6) 0.2500 -0.2238(13) 0.106(4) Uani 1 2 d SD .
C2 C 0.2504(6) 0.2500 -0.2496(11) 0.088(3) Uani 1 2 d S .
H2 H 0.2687 0.2500 -0.3594 0.105 Uiso 1 2 d SR .
C3 C 0.2882(4) 0.2500 -0.1097(9) 0.056(2) Uani 1 2 d S .
C4 C 0.1129(4) 0.2500 -0.3101(8) 0.0495(16) Uani 1 2 d SD .
H4A H 0.0788 0.2500 -0.2234 0.074 Uiso 1 2 calc SR .
H4B H 0.1084 0.1914 -0.3801 0.074 Uiso 0.50 1 calc PR .
H4C H 0.1084 0.3086 -0.3801 0.074 Uiso 0.50 1 calc PR .
C5 C 0.3606(5) 0.2500 -0.0815(15) 0.092(3) Uani 1 2 d S .
H5A H 0.3696 0.2500 0.0382 0.138 Uiso 1 2 calc SR .
H5B H 0.3795 0.3086 -0.1342 0.138 Uiso 0.50 1 calc PR .
H5C H 0.3795 0.1914 -0.1342 0.138 Uiso 0.50 1 calc PR .
C6 C 0.1466(4) 0.4418(4) 0.3425(7) 0.0699(17) Uani 1 1 d . .
C7 C 0.2019(4) 0.4804(4) 0.4113(7) 0.078(2) Uani 1 1 d . .
H7 H 0.2050 0.5394 0.4742 0.094 Uiso 1 1 d R .
C8 C 0.2520(3) 0.4179(3) 0.3754(5) 0.0573(14) Uani 1 1 d . .
C9 C 0.0761(5) 0.4841(6) 0.3481(11) 0.119(3) Uani 1 1 d . .
H9A H 0.0465 0.4398 0.2870 0.179 Uiso 1 1 calc R .
H9B H 0.0754 0.5486 0.2944 0.179 Uiso 1 1 calc R .
H9C H 0.0616 0.4898 0.4648 0.179 Uiso 1 1 calc R .
C10 C 0.3218(3) 0.4260(5) 0.4156(7) 0.083(2) Uani 1 1 d . .
H10A H 0.3454 0.4463 0.3141 0.124 Uiso 1 1 d R .
H10B H 0.3382 0.3622 0.4530 0.124 Uiso 1 1 d R .
H10C H 0.3287 0.4745 0.5046 0.124 Uiso 1 1 d R .
C11 C 0.0325(6) 0.2500 0.3155(16) 0.101(4) Uani 1 2 d S .
B1 B 0.2557(3) 0.2500 0.2155(9) 0.0380(15) Uani 1 2 d S .
H1 H 0.3037 0.2500 0.2394 0.046 Uiso 1 2 d SR .
C12 C 0.0600(10) 0.1338(11) -0.006(3) 0.083(5) Uani 0.50 1 d P 1
H12A H 0.0845 0.1146 -0.1083 0.100 Uiso 0.50 1 d PR 1
H12B H 0.0469 0.0757 0.0604 0.100 Uiso 0.50 1 d PR 1
C13 C 0.0035(8) 0.2100(10) -0.037(2) 0.089(5) Uani 0.50 1 d PD 1
O2 O -0.0572(4) 0.2042(6) -0.0653(16) 0.096(3) Uani 0.50 1 d PD 1
C14 C 0.0452(9) 0.1855(16) -0.014(2) 0.090(5) Uani 0.50 1 d P 2
C15 C 0.0414(9) 0.1008(12) -0.111(2) 0.098(6) Uani 0.50 1 d P 2
H15A H 0.0230 0.1026 -0.2258 0.118 Uiso 0.50 1 d PR 2
H15B H 0.0793 0.0564 -0.0958 0.118 Uiso 0.50 1 d PR 2
O3 O 0.0014(6) 0.1126(7) 0.0220(18) 0.102(3) Uani 0.50 1 d P 2

loop_
_atom_site_aniso_label
_atom_site_aniso_U_11
_atom_site_aniso_U_22
_atom_site_aniso_U_33
_atom_site_aniso_U_23
_atom_site_aniso_U_13
_atom_site_aniso_U_12
Ir1 0.0512(2) 0.0801(2) 0.0607(2) 0.000 -0.01174(12) 0.000
O1 0.093(8) 0.061(16) 0.095(13) 0.000 0.028(8) 0.000
N1 0.064(4) 0.055(3) 0.038(2) 0.000 -0.013(3) 0.000
N2 0.059(4) 0.0439(18) 0.041(2) 0.000 -0.016(2) 0.000
N3 0.061(3) 0.0299(16) 0.0478(19) 0.0015(15) 0.0021(17) 0.00137(15)
N4 0.053(3) 0.0370(16) 0.0374(19) -0.0052(12) -0.0018(15) -0.0037(15)
C1 0.095(12) 0.073(8) 0.041(6) 0.000 0.017(7) 0.000
C2 0.095(11) 0.072(5) 0.036(4) 0.000 0.016(5) 0.000
C3 0.080(6) 0.043(2) 0.066(4) 0.000 0.043(4) 0.000
C4 0.060(5) 0.056(4) 0.033(3) 0.000 -0.003(3) 0.000
C5 0.066(8) 0.075(6) 0.093(9) 0.000 0.058(6) 0.000
C6 0.093(5) 0.041(3) 0.076(4) -0.008(2) 0.013(3) 0.015(3)
C7 0.095(7) 0.042(3) 0.058(3) -0.020(2) 0.010(3) 0.001(3)
C8 0.085(5) 0.045(2) 0.042(2) -0.0025(19) -0.006(2) -0.016(2)
C9 0.098(8) 0.085(5) 0.094(7) -0.023(5) 0.021(6) 0.018(5)
C10 0.098(5) 0.085(4) 0.064(3) -0.015(3) -0.012(3) -0.056(4)
C11 0.079(7) 0.086(11) 0.087(8) 0.009 0.012(5) 0.000
B1 0.024(4) 0.044(3) 0.046(4) 0.000 0.001(3) 0.000
C12 0.077(13) 0.046(7) 0.127(13) 0.009(8) -0.050(10) -0.006(8)
C13 0.087(15) 0.060(6) 0.120(13) 0.010(7) -0.046(11) -0.008(7)
O2 0.050(6) 0.065(4) 0.174(10) -0.015(6) -0.051(6) -0.005(4)
C14 0.056(14) 0.098(14) 0.117(12) 0.005(13) -0.044(9) -0.019(11)
C15 0.066(12) 0.089(9) 0.139(14) -0.008(9) -0.065(11) -0.018(8)
O3 0.087(9) 0.074(6) 0.144(10) 0.004(6) -0.036(7) -0.022(6)

loop_
_atom_type_symbol
_atom_type_description
_atom_type_scat_dispersion_real
_atom_type_scat_dispersion_imag
_atom_type_scat_source
C C 0.0033 0.0016 'International Tables Vol C Tables 4.2.6.8 and 6.1.1.4'
H H 0.0000 0.0000 'International Tables Vol C Tables 4.2.6.8 and 6.1.1.4'
B B 0.0013 0.0007 'International Tables Vol C Tables 4.2.6.8 and 6.1.1.4'
N N 0.0061 0.0033 'International Tables Vol C Tables 4.2.6.8 and 6.1.1.4'
O O 0.0106 0.0060 'International Tables Vol C Tables 4.2.6.8 and 6.1.1.4'
Ir Ir -1.4442 7.9887 'International Tables Vol C Tables 4.2.6.8 and 6.1.1.4'

loop_
_geom_angle_atom_site_label_1
_geom_angle_atom_site_label_2
_geom_angle_atom_site_label_3
_geom_angle
_geom_angle_site_symmetry_1
_geom_angle_site_symmetry_3
C14 Ir1 C14 55.0(14) . 7_565
C14 Ir1 C11 88.9(7) . .
C14 Ir1 C11 88.9(7) 7_565 .
C14 Ir1 N3 109.0(7) . 7_565
C14 Ir1 N3 163.9(7) 7_565 7_565
C11 Ir1 N3 92.0(3) . 7_565
C14 Ir1 N3 163.9(7) . .
C14 Ir1 N3 109.0(7) 7_565 .
C11 Ir1 N3 92.0(3) . .
N3 Ir1 N3 87.06(18) 7_565 .
C14 Ir1 C12 20.9(6) . .
C14 Ir1 C12 75.4(9) 7_565 .
C11 Ir1 C12 93.6(7) . .
N3 Ir1 C12 88.5(4) 7_565 .
N3 Ir1 C12 173.0(6) . .
C14 Ir1 C12 75.4(9) . 7_565
C14 Ir1 C12 20.9(6) 7_565 7_565
C11 Ir1 C12 93.6(7) . 7_565
N3 Ir1 C12 173.0(6) 7_565 7_565
N3 Ir1 C12 88.5(4) . 7_565
C12 Ir1 C12 95.4(8) . 7_565
C14 Ir1 N1 93.6(6) . .
C14 Ir1 N1 93.6(6) 7_565 .
C11 Ir1 N1 177.2(4) . .
N3 Ir1 N1 85.96(14) 7_565 .
N3 Ir1 N1 85.96(14) . .
C12 Ir1 N1 88.3(7) . .
C12 Ir1 N1 88.3(7) 7_565 .
C14 Ir1 C13 18.2(7) . .
C14 Ir1 C13 41.3(8) 7_565 .
C11 Ir1 C13 78.2(6) . .
N3 Ir1 C13 123.4(3) 7_565 .
N3 Ir1 C13 147.9(3) . .
C12 Ir1 C13 38.2(5) . .
C12 Ir1 C13 62.1(5) 7_565 .
N1 Ir1 C13 104.6(4) . .
C14 Ir1 C13 41.3(8) . 7_565
C14 Ir1 C13 18.2(7) 7_565 7_565
C11 Ir1 C13 78.2(6) . 7_565
N3 Ir1 C13 147.9(3) 7_565 7_565
N3 Ir1 C13 123.4(3) . 7_565
C12 Ir1 C13 62.1(5) . 7_565
C12 Ir1 C13 38.2(5) 7_565 7_565
N1 Ir1 C13 104.6(4) . 7_565
C13 Ir1 C13 24.9(6) . 7_565
N2 N1 C1 115.3(7) . .
N2 N1 Ir1 115.0(3) . .
C1 N1 Ir1 129.7(6) . .
N1 N2 C3 106.7(6) . .
N1 N2 B1 121.7(5) . .
C3 N2 B1 131.5(6) . .
C6 N3 N4 105.4(4) . .
C6 N3 Ir1 136.2(4) . .
N4 N3 Ir1 118.3(2) . .
C8 N4 N3 109.4(4) . .
C8 N4 B1 131.5(5) . .
N3 N4 B1 119.2(4) . .
N1 C1 C2 96.6(9) . .
N1 C1 C4 117.8(8) . .
C2 C1 C4 145.7(9) . .
C3 C2 C1 116.5(8) . .
C3 C2 H2 121.9 . .
C1 C2 H2 121.6 . .
C2 C3 N2 104.9(8) . .
C2 C3 C5 133.5(8) . .
N2 C3 C5 121.6(8) . .
N3 C6 C7 111.2(6) . .
N3 C6 C9 120.9(7) . .
C7 C6 C9 127.9(6) . .
C6 C7 C8 107.3(4) . .
C6 C7 H7 126.5 . .
C8 C7 H7 126.1 . .
C7 C8 N4 106.7(5) . .
C7 C8 C10 129.7(5) . .
N4 C8 C10 123.6(5) . .
C6 C9 H9A 109.5 . .
C6 C9 H9B 109.5 . .
H9A C9 H9B 109.5 . .
C6 C9 H9C 109.5 . .
H9A C9 H9C 109.5 . .
H9B C9 H9C 109.5 . .
C8 C10 H10A 108.6 . .
C8 C10 H10B 109.4 . .
H10A C10 H10B 109.5 . .
C8 C10 H10C 110.4 . .
H10A C10 H10C 109.5 . .
H10B C10 H10C 109.5 . .
O1 C11 Ir1 176.4(16) . .
N4 B1 N4 112.5(5) 7_565 .
N4 B1 N2 108.0(3) 7_565 .
N4 B1 N2 108.0(3) . .
N4 B1 H1 109.5 7_565 .
N4 B1 H1 109.5 . .
N2 B1 H1 109.2 . .
C13 C12 Ir1 84.5(9) . .
C13 C12 H12A 114.7 . .
Ir1 C12 H12A 114.1 . .
C13 C12 H12B 114.5 . .
Ir1 C12 H12B 115.3 . .
H12A C12 H12B 111.4 . .
C13 C12 H15B 131.1 . .
Ir1 C12 H15B 137.7 . .
H12B C12 H15B 74.4 . .
C13 C13 O2 93.6(7) 7_565 .
C13 C13 C12 131.4(8) 7_565 .
O2 C13 C12 135.0(13) . .
C13 C13 O2 47.1(5) 7_565 7_565
O2 C13 O2 46.5(8) . 7_565
C12 C13 O2 177.9(13) . 7_565
C13 C13 Ir1 77.5(3) 7_565 .
O2 C13 Ir1 155.3(13) . .
C12 C13 Ir1 57.4(7) . .
O2 C13 Ir1 120.6(8) 7_565 .
O2 O2 C13 86.4(7) 7_565 .
O2 O2 C13 47.1(5) 7_565 7_565
O3 C14 C15 58.4(11) . .
O3 C14 C14 136.6(12) . 7_565
C15 C14 C14 146.3(11) . 7_565
O3 C14 Ir1 128.2(14) . .
C15 C14 Ir1 139.6(15) . .
C14 C14 Ir1 62.5(7) 7_565 .
O3 C14 H12A 89.2 . .
C14 C14 H12A 131.4 7_565 .
Ir1 C14 H12A 105.9 . .
O3 C15 C14 60.1(12) . .
O3 C15 H12A 123.5 . .
C14 C15 H12A 76.0 . .
O3 C15 H12B 47.0 . .
C14 C15 H12B 70.3 . .
H12A C15 H12B 87.3 . .
O3 C15 H15A 119.3 . .
C14 C15 H15A 120.7 . .
H12A C15 H15A 112.9 . .
H12B C15 H15A 158.4 . .
O3 C15 H15B 117.0 . .
C14 C15 H15B 113.5 . .
H12A C15 H15B 50.4 . .
H12B C15 H15B 70.9 . .
H15A C15 H15B 115.2 . .
C15 O3 C14 61.5(13) . .
C15 O3 H12B 69.4 . .
C14 O3 H12B 80.7 . .

loop_
_geom_bond_atom_site_label_1
_geom_bond_atom_site_label_2
_geom_bond_distance
_geom_bond_site_symmetry_2
Ir1 C14 1.910(16) .
Ir1 C14 1.910(16) 7_565
Ir1 C11 2.057(12) .
Ir1 N3 2.111(4) 7_565
Ir1 N3 2.111(4) .
Ir1 C12 2.146(16) .
Ir1 C12 2.146(16) 7_565
Ir1 N1 2.171(6) .
Ir1 C13 2.536(15) .
Ir1 C13 2.536(15) 7_565
O1 C11 0.934(13) .
N1 N2 1.361(8) .
N1 C1 1.414(12) .
N2 C3 1.374(8) .
N2 B1 1.555(8) .
N3 C6 1.341(6) .
N3 N4 1.383(6) .
N4 C8 1.379(6) .
N4 B1 1.498(5) .
C1 C2 1.420(17) .
C1 C4 1.567(14) .
C2 C3 1.356(13) .
C2 H2 0.9500 .
C3 C5 1.498(15) .
C4 H4A 0.9800 .
C4 H4B 0.9800 .
C4 H4C 0.9800 .
C5 H5A 0.9800 .
C5 H5B 0.9800 .
C5 H5C 0.9800 .
C6 C7 1.362(10) .
C6 C9 1.555(12) .
C7 C8 1.365(9) .
C7 H7 0.9500 .
C8 C10 1.468(9) .
C9 H9A 0.9800 .
C9 H9B 0.9800 .
C9 H9C 0.9800 .
C10 H10A 0.9800 .
C10 H10B 0.9800 .
C10 H10C 0.9800 .
B1 N4 1.498(5) 7_565
B1 H1 1.0000 .
C12 C13 1.574(19) .
C12 H12A 0.9900 .
C12 H12B 0.9900 .
C13 C13 1.09(3) 7_565
C13 O2 1.264(15) .
C13 O2 1.722(15) 7_565
O2 O2 1.252(17) 7_565
O2 C13 1.722(15) 7_565
C14 O3 1.37(2) .
C14 C15 1.39(3) .
C15 O3 1.35(2) .
C15 H15A 0.9900 .
C15 H15B 0.9900 .
O3 H12B 1.1008 .

loop_
_geom_torsion_atom_site_label_1
_geom_torsion_atom_site_label_2
_geom_torsion_atom_site_label_3
_geom_torsion_atom_site_label_4
_geom_torsion
_geom_torsion_site_symmetry_1
_geom_torsion_site_symmetry_4
C14 Ir1 N1 N2 -152.5(7) . .
C14 Ir1 N1 N2 152.5(7) 7_565 .
N3 Ir1 N1 N2 -43.66(9) 7_565 .
N3 Ir1 N1 N2 43.66(9) . .
C12 Ir1 N1 N2 -132.3(4) . .
C12 Ir1 N1 N2 132.3(4) 7_565 .
C13 Ir1 N1 N2 -167.1(3) . .
C13 Ir1 N1 N2 167.1(3) 7_565 .
C14 Ir1 N1 C1 27.5(7) . .
C14 Ir1 N1 C1 -27.5(7) 7_565 .
N3 Ir1 N1 C1 136.34(9) 7_565 .
N3 Ir1 N1 C1 -136.34(9) . .
C12 Ir1 N1 C1 47.7(4) . .
C12 Ir1 N1 C1 -47.7(4) 7_565 .
C13 Ir1 N1 C1 12.9(3) . .
C13 Ir1 N1 C1 -12.9(3) 7_565 .
C1 N1 N2 C3 0.0 . .
Ir1 N1 N2 C3 180.0 . .
C1 N1 N2 B1 180.0 . .
Ir1 N1 N2 B1 0.0 . .
C14 Ir1 N3 C6 47(2) . .
C14 Ir1 N3 C6 43.5(8) 7_565 .
C11 Ir1 N3 C6 -46.0(5) . .
N3 Ir1 N3 C6 -137.9(4) 7_565 .
N1 Ir1 N3 C6 136.0(5) . .
C13 Ir1 N3 C6 24.7(9) . .
C13 Ir1 N3 C6 31.1(7) 7_565 .
C14 Ir1 N3 N4 -134(2) . .
C14 Ir1 N3 N4 -137.0(7) 7_565 .
C11 Ir1 N3 N4 133.5(4) . .
N3 Ir1 N3 N4 41.6(3) 7_565 .
C12 Ir1 N3 N4 -133.0(7) 7_565 .
N1 Ir1 N3 N4 -44.5(3) . .
C13 Ir1 N3 N4 -155.8(8) . .
C13 Ir1 N3 N4 -149.4(6) 7_565 .
C6 N3 N4 C8 0.3(5) . .
Ir1 N3 N4 C8 -179.4(3) . .
C6 N3 N4 B1 179.1(4) . .
Ir1 N3 N4 B1 -0.6(5) . .
N2 N1 C1 C2 0.0 . .
Ir1 N1 C1 C2 180.0 . .
N2 N1 C1 C4 180.0 . .
Ir1 N1 C1 C4 0.0 . .
N1 C1 C2 C3 0.0 . .
C4 C1 C2 C3 180.0 . .
C1 C2 C3 N2 0.0 . .
C1 C2 C3 C5 180.0 . .
N1 N2 C3 C2 0.0 . .
B1 N2 C3 C2 180.0 . .
N1 N2 C3 C5 180.0 . .
B1 N2 C3 C5 0.0 . .
N4 N3 C6 C7 -0.7(6) . .
Ir1 N3 C6 C7 178.9(4) . .
N4 N3 C6 C9 -179.7(5) . .
Ir1 N3 C6 C9 -0.1(8) . .
N3 C6 C7 C8 0.8(7) . .
C9 C6 C7 C8 179.7(6) . .
C6 C7 C8 N4 -0.6(6) . .
C6 C7 C8 C10 178.1(6) . .
N3 N4 C8 C7 0.2(5) . .
B1 N4 C8 C7 -178.4(5) . .
N3 N4 C8 C10 -178.6(5) . .
B1 N4 C8 C10 2.8(8) . .
C8 N4 B1 N4 120.2(5) . 7_565
N3 N4 B1 N4 -58.3(6) . 7_565
C8 N4 B1 N2 -120.7(5) . .
N3 N4 B1 N2 60.8(5) . .
N1 N2 B1 N4 61.0(4) . 7_565
C3 N2 B1 N4 -119.0(4) . 7_565
N1 N2 B1 N4 -61.0(4) . .
C3 N2 B1 N4 119.0(4) . .
C14 Ir1 C12 C13 -12(2) . .
C14 Ir1 C12 C13 -22.2(11) 7_565 .
C11 Ir1 C12 C13 65.7(11) . .
N3 Ir1 C12 C13 157.6(11) 7_565 .
C12 Ir1 C12 C13 -28.2(17) 7_565 .
N1 Ir1 C12 C13 -116.4(11) . .
C13 Ir1 C12 C13 -8.9(6) 7_565 .
Ir1 C12 C13 C13 25.1(14) . 7_565
Ir1 C12 C13 O2 -152(2) . .
C14 Ir1 C13 C13 -147(2) . 7_565
C14 Ir1 C13 C13 -14.7(11) 7_565 7_565
C11 Ir1 C13 C13 87.35(14) . 7_565
N3 Ir1 C13 C13 171.9(4) 7_565 7_565
N3 Ir1 C13 C13 12.9(6) . 7_565
C12 Ir1 C13 C13 -161.0(11) . 7_565
C12 Ir1 C13 C13 -13.2(8) 7_565 7_565
N1 Ir1 C13 C13 -93.30(13) . 7_565
C14 Ir1 C13 O2 142(4) . .
C14 Ir1 C13 O2 -86(3) 7_565 .
C11 Ir1 C13 O2 16(2) . .
N3 Ir1 C13 O2 101(2) 7_565 .
N3 Ir1 C13 O2 -58(3) . .
C12 Ir1 C13 O2 128(3) . .
C12 Ir1 C13 O2 -84(3) 7_565 .
N1 Ir1 C13 O2 -164(2) . .
C13 Ir1 C13 O2 -71(3) 7_565 .
C14 Ir1 C13 C12 13(3) . .
C14 Ir1 C13 C12 146.3(16) 7_565 .
C11 Ir1 C13 C12 -111.7(12) . .
N3 Ir1 C13 C12 -27.2(13) 7_565 .
N3 Ir1 C13 C12 173.8(10) . .
C12 Ir1 C13 C12 148(2) 7_565 .
N1 Ir1 C13 C12 67.7(12) . .
C13 Ir1 C13 C12 161.0(11) 7_565 .
C14 Ir1 C13 O2 -167(3) . 7_565
C14 Ir1 C13 O2 -34.4(11) 7_565 7_565
C11 Ir1 C13 O2 67.6(10) . 7_565
N3 Ir1 C13 O2 152.1(9) 7_565 7_565
N3 Ir1 C13 O2 -6.9(17) . 7_565
C12 Ir1 C13 O2 179.3(19) . 7_565
C12 Ir1 C13 O2 -32.9(11) 7_565 7_565
N1 Ir1 C13 O2 -113.0(10) . 7_565
C13 Ir1 C13 O2 -19.7(11) 7_565 7_565
C13 C13 O2 O2 0.0 7_565 7_565
C12 C13 O2 O2 178(2) . 7_565
Ir1 C13 O2 O2 68(2) . 7_565
C12 C13 O2 C13 178(2) . 7_565
O2 C13 O2 C13 0.0 7_565 7_565
Ir1 C13 O2 C13 68(2) . 7_565
C14 Ir1 C14 O3 -129.2(18) 7_565 .
C11 Ir1 C14 O3 -40(2) . .
N3 Ir1 C14 O3 52(2) 7_565 .
N3 Ir1 C14 O3 -133.1(18) . .
C12 Ir1 C14 O3 63(3) . .
C12 Ir1 C14 O3 -134(2) 7_565 .
N1 Ir1 C14 O3 138.9(19) . .
C13 Ir1 C14 O3 -93(3) . .
C13 Ir1 C14 O3 -113(2) 7_565 .
C14 Ir1 C14 C15 147(2) 7_565 .
C11 Ir1 C14 C15 -124(2) . .
N3 Ir1 C14 C15 -32(3) 7_565 .
N3 Ir1 C14 C15 143(2) . .
C12 Ir1 C14 C15 -21(2) . .
C12 Ir1 C14 C15 142(3) 7_565 .
N1 Ir1 C14 C15 55(2) . .
C13 Ir1 C14 C15 -177(4) . .
C13 Ir1 C14 C15 163(3) 7_565 .
C11 Ir1 C14 C14 89.4(4) . 7_565
N3 Ir1 C14 C14 -178.9(6) 7_565 7_565
N3 Ir1 C14 C14 -3.9(19) . 7_565
C12 Ir1 C14 C14 -168(3) . 7_565
C12 Ir1 C14 C14 -4.5(10) 7_565 7_565
N1 Ir1 C14 C14 -91.9(3) . 7_565
C13 Ir1 C14 C14 36(3) . 7_565
C13 Ir1 C14 C14 16.2(13) 7_565 7_565
C14 C14 C15 O3 -127.9(19) 7_565 .
Ir1 C14 C15 O3 113(2) . .
C14 C14 O3 C15 140.4(14) 7_565 .
Ir1 C14 O3 C15 -131(2) . .
